data_4508642
loop_
_publ_author_name
'Zordan, Fiorenzo'
'Brammer, Lee'

_publ_section_title
;
 M&#x2212;X&#x00B7;&#x00B7;&#x00B7;X&#x2018;&#x2212;C Halogen-Bonded
 Network Formation in MX2(4-halopyridine)2Complexes (M = Pd, Pt; X = Cl,
 I; X&#x2018; = Cl, Br, I)
;
_journal_issue 6
_journal_name_full 'Crystal Growth &amp; Design'
_journal_page_first 1374
_journal_paper_doi 10.1021/cg050670m
_journal_volume 6
_journal_year 2006
_chemical_formula_sum 'C10 H8 Cl4 N2 Pd'
_chemical_formula_weight 404.38
_chemical_name_systematic
; 
 ? 
;
_space_group_IT_number 2
_symmetry_cell_setting triclinic
_symmetry_space_group_name_Hall '-P 1'
_symmetry_space_group_name_H-M 'P -1'
_atom_sites_solution_hydrogens geom
_atom_sites_solution_primary direct
_atom_sites_solution_secondary difmap
_audit_creation_method SHELXL-97
_cell_angle_alpha 106.368(4)
_cell_angle_beta 90.135(4)
_cell_angle_gamma 98.920(4)
_cell_formula_units_Z 1
_cell_length_a 3.9039(8)
_cell_length_b 7.6551(17)
_cell_length_c 11.740(3)
_cell_measurement_reflns_used 1760
_cell_measurement_temperature 150(2)
_cell_measurement_theta_max 28.695
_cell_measurement_theta_min 2.8165
_cell_volume 332.16(13)
_computing_structure_refinement 'SHELXL-97 (Sheldrick, 1997)'
_computing_structure_solution 'SHELXS-97 (Sheldrick, 1990)'
_diffrn_ambient_temperature 150(2)
_diffrn_measured_fraction_theta_full 0.981
_diffrn_measured_fraction_theta_max 0.873
_diffrn_measurement_device_type 'Bruker Smart 1000 CCD'
_diffrn_measurement_method \w-scans
_diffrn_radiation_monochromator graphite
_diffrn_radiation_source 'fine-focus sealed tube'
_diffrn_radiation_type MoK\a
_diffrn_radiation_wavelength 0.71073
_diffrn_reflns_av_R_equivalents 0.0358
_diffrn_reflns_av_sigmaI/netI 0.0597
_diffrn_reflns_limit_h_max 5
_diffrn_reflns_limit_h_min -5
_diffrn_reflns_limit_k_max 10
_diffrn_reflns_limit_k_min -9
_diffrn_reflns_limit_l_max 14
_diffrn_reflns_limit_l_min -16
_diffrn_reflns_number 4129
_diffrn_reflns_theta_full 26.37
_diffrn_reflns_theta_max 30.50
_diffrn_reflns_theta_min 1.81
_exptl_absorpt_coefficient_mu 2.177
_exptl_absorpt_correction_T_max 0.8451
_exptl_absorpt_correction_T_min 0.6953
_exptl_absorpt_correction_type multi-scan
_exptl_absorpt_process_details sadabs
_exptl_crystal_colour yellow
_exptl_crystal_density_diffrn 2.022
_exptl_crystal_density_method 'not measured'
_exptl_crystal_description block
_exptl_crystal_F_000 196
_exptl_crystal_size_max 0.18
_exptl_crystal_size_mid 0.12
_exptl_crystal_size_min 0.08
_refine_diff_density_max 3.039
_refine_diff_density_min -1.186
_refine_diff_density_rms 0.207
_refine_ls_extinction_method none
_refine_ls_goodness_of_fit_ref 1.039
_refine_ls_hydrogen_treatment constr
_refine_ls_matrix_type full
_refine_ls_number_parameters 79
_refine_ls_number_reflns 1781
_refine_ls_number_restraints 0
_refine_ls_restrained_S_all 1.039
_refine_ls_R_factor_all 0.0606
_refine_ls_R_factor_gt 0.0465
_refine_ls_shift/su_max 0.000
_refine_ls_shift/su_mean 0.000
_refine_ls_structure_factor_coef Fsqd
_refine_ls_weighting_details 'calc w=1/[\s^2^(Fo^2^)+(0.0642P)^2^+0.0000P] where P=(Fo^2^+2Fc^2^)/3'
_refine_ls_weighting_scheme calc
_refine_ls_wR_factor_gt 0.1081
_refine_ls_wR_factor_ref 0.1133
_reflns_number_gt 1444
_reflns_number_total 1781
_reflns_threshold_expression >2sigma(I)
_cod_data_source_file cg050670msup1.cif
_cod_data_source_block ilb142m
_cod_original_cell_volume 332.16(12)
_cod_original_sg_symbol_H-M P-1
_cod_database_code 4508642

loop_
_symmetry_equiv_pos_as_xyz
'x, y, z'
'-x, -y, -z'

loop_
_atom_site_label
_atom_site_type_symbol
_atom_site_fract_x
_atom_site_fract_y
_atom_site_fract_z
_atom_site_U_iso_or_equiv
_atom_site_adp_type
_atom_site_occupancy
_atom_site_symmetry_multiplicity
_atom_site_calc_flag
_atom_site_refinement_flags
Pd1 Pd 0.0000 0.0000 0.0000 0.01740(17) Uani 1 2 d S
Cl1 Cl -0.3599(3) -0.26277(14) -0.11032(10) 0.0217(3) Uani 1 1 d .
Cl2 Cl 0.2679(4) 0.33391(18) -0.44927(12) 0.0342(3) Uani 1 1 d .
N1 N 0.0499(9) 0.0970(5) -0.1433(4) 0.0188(8) Uani 1 1 d .
C2 C -0.0176(11) 0.2667(6) -0.1380(4) 0.0210(9) Uani 1 1 d .
H2 H -0.1093 0.3355 -0.0677 0.025 Uiso 1 1 calc R
C3 C 0.0401(11) 0.3439(6) -0.2296(4) 0.0212(9) Uani 1 1 d .
H3 H -0.0093 0.4639 -0.2231 0.025 Uiso 1 1 calc R
C4 C 0.1731(11) 0.2416(7) -0.3323(4) 0.0223(10) Uani 1 1 d .
C5 C 0.2340(12) 0.0634(7) -0.3407(4) 0.0237(10) Uani 1 1 d .
H5 H 0.3176 -0.0098 -0.4112 0.028 Uiso 1 1 calc R
C6 C 0.1702(12) -0.0030(6) -0.2448(4) 0.0222(10) Uani 1 1 d .
H6 H 0.2119 -0.1238 -0.2498 0.027 Uiso 1 1 calc R

loop_
_atom_site_aniso_label
_atom_site_aniso_U_11
_atom_site_aniso_U_22
_atom_site_aniso_U_33
_atom_site_aniso_U_23
_atom_site_aniso_U_13
_atom_site_aniso_U_12
Pd1 0.0156(3) 0.0099(2) 0.0260(3) 0.00506(19) 0.00310(19) 0.00026(17)
Cl1 0.0183(5) 0.0136(5) 0.0305(6) 0.0033(4) 0.0006(5) -0.0006(4)
Cl2 0.0394(7) 0.0318(7) 0.0359(7) 0.0197(6) 0.0056(6) 0.0005(6)
N1 0.0166(17) 0.0119(17) 0.027(2) 0.0051(15) 0.0024(15) 0.0009(14)
C2 0.018(2) 0.013(2) 0.031(3) 0.0053(18) 0.0014(18) 0.0013(17)
C3 0.019(2) 0.012(2) 0.032(3) 0.0061(18) -0.0015(19) 0.0009(17)
C4 0.018(2) 0.020(2) 0.029(3) 0.0121(19) 0.0002(19) -0.0033(17)
C5 0.025(2) 0.019(2) 0.027(3) 0.0064(19) 0.004(2) 0.0029(19)
C6 0.023(2) 0.014(2) 0.029(3) 0.0046(18) 0.0058(19) 0.0033(18)

loop_
_atom_type_symbol
_atom_type_description
_atom_type_scat_dispersion_real
_atom_type_scat_dispersion_imag
_atom_type_scat_source
C C 0.0033 0.0016 'International Tables Vol C Tables 4.2.6.8 and 6.1.1.4'
H H 0.0000 0.0000 'International Tables Vol C Tables 4.2.6.8 and 6.1.1.4'
N N 0.0061 0.0033 'International Tables Vol C Tables 4.2.6.8 and 6.1.1.4'
Cl Cl 0.1484 0.1585 'International Tables Vol C Tables 4.2.6.8 and 6.1.1.4'
Pd Pd -0.9988 1.0072 'International Tables Vol C Tables 4.2.6.8 and 6.1.1.4'

loop_
_geom_angle_atom_site_label_1
_geom_angle_atom_site_label_2
_geom_angle_atom_site_label_3
_geom_angle
_geom_angle_site_symmetry_1
_geom_angle_site_symmetry_3
N1 Pd1 N1 180.0(3) . 2
N1 Pd1 Cl1 90.66(11) . .
N1 Pd1 Cl1 89.34(11) 2 .
N1 Pd1 Cl1 89.34(11) . 2
N1 Pd1 Cl1 90.66(11) 2 2
Cl1 Pd1 Cl1 180.00(8) . 2
C2 N1 C6 118.4(4) . .
C2 N1 Pd1 121.0(3) . .
C6 N1 Pd1 120.5(3) . .
N1 C2 C3 122.9(4) . .
C2 C3 C4 118.1(4) . .
C3 C4 C5 119.7(4) . .
C3 C4 Cl2 120.6(4) . .
C5 C4 Cl2 119.7(4) . .
C6 C5 C4 118.4(4) . .
N1 C6 C5 122.4(4) . .

loop_
_geom_bond_atom_site_label_1
_geom_bond_atom_site_label_2
_geom_bond_distance
_geom_bond_site_symmetry_2
Pd1 N1 2.020(4) .
Pd1 N1 2.020(4) 2
Pd1 Cl1 2.3118(11) .
Pd1 Cl1 2.3118(11) 2
Cl2 C4 1.729(5) .
N1 C2 1.349(6) .
N1 C6 1.352(6) .
C2 C3 1.369(7) .
C3 C4 1.391(7) .
C4 C5 1.397(6) .
C5 C6 1.368(7) .
